data_4082924
loop_
_publ_author_name
'Day, David P.'
'Dann, Thomas'
'Hughes, David. L.'
'Oganesyan, Vasily S.'
'Steverding, Dietmar'
'Wildgoose, Gregory G.'

_publ_section_title
;
 Cymantrene--Triazole &#x201C;Click&#x201D; Products: Structural
 Characterization and Electrochemical Properties
;
_journal_issue 18
_journal_name_full Organometallics
_journal_page_first 4687
_journal_paper_doi 10.1021/om4007642
_journal_volume 33
_journal_year 2014
_chemical_formula_moiety 'C16 H10 Mn N3 O3'
_chemical_formula_structural '[Mn(CO)3 (C5H4-N3C2H-Ph)]'
_chemical_formula_sum 'C16 H10 Mn N3 O3'
_chemical_formula_weight 347.21
_chemical_name_common 'Compound 3'
_chemical_name_systematic
;
 ?
;
_space_group_IT_number 33
_symmetry_cell_setting orthorhombic
_symmetry_space_group_name_Hall 'P -2n 2a'
_symmetry_space_group_name_H-M 'P 21 c n'
_atom_sites_solution_hydrogens geom
_atom_sites_solution_primary direct
_atom_sites_solution_secondary difmap
_audit_creation_method 'SHELXL-97 and CrysAlisPro'
_cell_angle_alpha 90.00
_cell_angle_beta 90.00
_cell_angle_gamma 90.00
_cell_formula_units_Z 8
_cell_length_a 33.3395(13)
_cell_length_b 5.9474(2)
_cell_length_c 14.4477(5)
_cell_measurement_reflns_used 10880
_cell_measurement_temperature 140(2)
_cell_measurement_theta_max 32.5702
_cell_measurement_theta_min 3.3569
_cell_volume 2864.74(18)
_computing_cell_refinement
;
CrysAlisPro, Agilent Technologies, Version 1.171.36.21 
;
_computing_data_collection
;
CrysAlisPro, Agilent Technologies, Version 1.171.36.21 
;
_computing_data_reduction
;
CrysAlisPro, Agilent Technologies, Version 1.171.36.21 
;
_computing_molecular_graphics 'ORTEP (Johnson, 1976 and Farrugia, 2012)'
_computing_publication_material 'SHELXL-97 (Sheldrick, 2008) and WINGX (Farrugia, 2012)'
_computing_structure_refinement 'SHELXL-97 (Sheldrick, 2008)'
_computing_structure_solution 'SHELXS-97 (Sheldrick, 2008)'
_diffrn_ambient_temperature 140(2)
_diffrn_detector_area_resol_mean 16.0050
_diffrn_measured_fraction_theta_full 0.999
_diffrn_measured_fraction_theta_max 0.999
_diffrn_measurement_device_type 'Xcalibur, Sapphire3'
_diffrn_measurement_method 'Thin slice \f and \w scans'
_diffrn_radiation_monochromator graphite
_diffrn_radiation_source 'Enhance fine-focus sealed tube'
_diffrn_radiation_type MoK\a
_diffrn_radiation_wavelength 0.71073
_diffrn_reflns_av_R_equivalents 0.0842
_diffrn_reflns_av_sigmaI/netI 0.0514
_diffrn_reflns_limit_h_max 46
_diffrn_reflns_limit_h_min -46
_diffrn_reflns_limit_k_max 8
_diffrn_reflns_limit_k_min -8
_diffrn_reflns_limit_l_max 20
_diffrn_reflns_limit_l_min -20
_diffrn_reflns_number 51567
_diffrn_reflns_theta_full 30.00
_diffrn_reflns_theta_max 30.00
_diffrn_reflns_theta_min 3.36
_exptl_absorpt_coefficient_mu 0.940
_exptl_absorpt_correction_T_max 1.00000
_exptl_absorpt_correction_T_min 0.70182
_exptl_absorpt_correction_type multi-scan
_exptl_absorpt_process_details
;
CrysAlisPro, Agilent Technologies, Version 1.171.36.21 
Empirical absorption correction using spherical harmonics,
 implemented in SCALE3 ABSPACK scaling algorithm.
;
_exptl_crystal_colour colourless
_exptl_crystal_density_diffrn 1.610
_exptl_crystal_density_method 'not measured'
_exptl_crystal_description plate
_exptl_crystal_F_000 1408
_exptl_crystal_size_max 0.35
_exptl_crystal_size_mid 0.28
_exptl_crystal_size_min 0.02
_refine_diff_density_max 0.714
_refine_diff_density_min -0.925
_refine_diff_density_rms 0.112
_refine_ls_abs_structure_details 'Flack H D (1983), Acta Cryst. A39, 876-881'
_refine_ls_abs_structure_Flack 0.59(3)
_refine_ls_extinction_method none
_refine_ls_goodness_of_fit_ref 1.160
_refine_ls_hydrogen_treatment constr
_refine_ls_matrix_type full
_refine_ls_number_parameters 423
_refine_ls_number_reflns 8347
_refine_ls_number_restraints 1
_refine_ls_restrained_S_all 1.160
_refine_ls_R_factor_all 0.0773
_refine_ls_R_factor_gt 0.0707
_refine_ls_shift/su_max 0.000
_refine_ls_shift/su_mean 0.000
_refine_ls_structure_factor_coef Fsqd
_refine_ls_weighting_details 'calc w=1/[\s^2^(Fo^2^)+(0.0489P)^2^+7.3972P] where P=(Fo^2^+2Fc^2^)/3'
_refine_ls_weighting_scheme calc
_refine_ls_wR_factor_gt 0.1576
_refine_ls_wR_factor_ref 0.1611
_reflns_number_gt 7612
_reflns_number_total 8347
_reflns_threshold_expression I>2\s(I)
_cod_data_source_file om4007642_si_002.cif
_cod_data_source_block davidd1
_cod_depositor_comments
;
The following automatic conversions were performed:

'_symmetry_cell_setting' value 'Orthorhombic' changed to
'orthorhombic' according to
/usr/data/users/saulius/automatic-downloads/rss-feeds/ACS/lib/dictionaries/cif_core.dic
dictionary named 'cif_core.dic' version 2.4.2 from 2011-04-26.

Automatic conversion script
Id: cif_fix_values 2281 2013-09-26 08:29:07Z andrius 
;
_cod_database_code 4082924

loop_
_symmetry_equiv_pos_as_xyz
'x, y, z'
'x, -y+1/2, z+1/2'
'x+1/2, -y, -z'
'x+1/2, y+1/2, -z+1/2'

loop_
_atom_site_label
_atom_site_type_symbol
_atom_site_fract_x
_atom_site_fract_y
_atom_site_fract_z
_atom_site_U_iso_or_equiv
_atom_site_adp_type
_atom_site_occupancy
_atom_site_symmetry_multiplicity
_atom_site_calc_flag
_atom_site_refinement_flags
_atom_site_disorder_assembly
_atom_site_disorder_group
Mn1 Mn 0.40586(2) 0.47904(11) 0.05027(5) 0.02081(14) Uani 1 1 d . A 1
N1 N 0.31174(13) 0.5577(6) 0.0852(3) 0.0225(8) Uani 1 1 d . A 1
N2 N 0.30682(15) 0.7830(7) 0.0940(3) 0.0272(9) Uani 1 1 d . A 1
N3 N 0.27076(14) 0.8309(7) 0.0610(3) 0.0247(8) Uani 1 1 d . A 1
C4 C 0.25291(15) 0.6348(7) 0.0302(3) 0.0209(9) Uani 1 1 d . A 1
C5 C 0.27967(15) 0.4610(7) 0.0458(3) 0.0192(9) Uani 1 1 d . A 1
H5 H 0.2762 0.3095 0.0319 0.023 Uiso 1 1 calc R A 1
C11 C 0.34801(15) 0.4627(7) 0.1172(3) 0.0218(9) Uani 1 1 d . A 1
C12 C 0.37568(16) 0.5757(9) 0.1758(3) 0.0248(10) Uani 1 1 d . A 1
H12 H 0.3740 0.7236 0.1963 0.030 Uiso 1 1 calc R A 1
C13 C 0.4062(2) 0.4199(9) 0.1969(3) 0.0349(11) Uani 1 1 d . A 1
H13 H 0.4280 0.4462 0.2357 0.042 Uiso 1 1 calc R A 1
C14 C 0.39834(18) 0.2200(9) 0.1501(4) 0.0338(12) Uani 1 1 d . A 1
H14 H 0.4143 0.0918 0.1514 0.041 Uiso 1 1 calc R A 1
C15 C 0.36131(19) 0.2447(8) 0.0992(4) 0.0272(11) Uani 1 1 d . A 1
H15 H 0.3489 0.1374 0.0622 0.033 Uiso 1 1 calc R A 1
C41 C 0.21257(15) 0.6377(7) -0.0119(3) 0.0200(8) Uani 1 1 d . A 1
C42 C 0.19791(15) 0.4520(8) -0.0591(3) 0.0233(9) Uani 1 1 d . A 1
H42 H 0.2136 0.3234 -0.0645 0.028 Uiso 1 1 calc R A 1
C43 C 0.15998(18) 0.4571(9) -0.0984(4) 0.0306(11) Uani 1 1 d . A 1
H43 H 0.1502 0.3318 -0.1295 0.037 Uiso 1 1 calc R A 1
C44 C 0.13659(17) 0.6507(9) -0.0912(4) 0.0300(11) Uani 1 1 d . A 1
H44 H 0.1112 0.6544 -0.1176 0.036 Uiso 1 1 calc R A 1
C45 C 0.15091(17) 0.8353(9) -0.0453(4) 0.0300(11) Uani 1 1 d . A 1
H45 H 0.1354 0.9647 -0.0413 0.036 Uiso 1 1 calc R A 1
C46 C 0.18922(16) 0.8292(8) -0.0044(3) 0.0250(10) Uani 1 1 d . A 1
H46 H 0.1988 0.9537 0.0277 0.030 Uiso 1 1 calc R A 1
C101 C 0.38560(17) 0.6419(11) -0.0425(4) 0.0359(12) Uani 1 1 d . A 1
O101 O 0.37231(16) 0.7473(10) -0.1012(4) 0.0565(16) Uani 1 1 d . A 1
C102 C 0.42897(19) 0.2916(9) -0.0318(4) 0.0298(11) Uani 1 1 d . A 1
O102 O 0.44403(16) 0.1716(8) -0.0824(3) 0.0486(12) Uani 1 1 d . A 1
C103 C 0.44854(16) 0.6640(8) 0.0582(4) 0.0271(10) Uani 1 1 d . A 1
O103 O 0.47544(14) 0.7851(7) 0.0642(4) 0.0409(10) Uani 1 1 d . A 1
Mn2 Mn 0.04064(2) 0.55168(11) 0.19390(5) 0.02243(15) Uani 1 1 d . B 1
N6 N 0.13406(13) 0.4592(7) 0.1548(3) 0.0248(8) Uani 1 1 d . B 1
N7 N 0.13890(15) 0.2368(7) 0.1438(3) 0.0284(10) Uani 1 1 d . B 1
N8 N 0.17422(15) 0.1851(7) 0.1775(3) 0.0303(10) Uani 1 1 d . B 1
C9 C 0.19221(15) 0.3742(8) 0.2099(3) 0.0220(9) Uani 1 1 d . B 1
C10 C 0.16720(16) 0.5526(8) 0.1958(4) 0.0257(11) Uani 1 1 d . B 1
H10 H 0.1716 0.7027 0.2107 0.031 Uiso 1 1 calc R B 1
C61 C 0.09819(16) 0.5633(8) 0.1248(3) 0.0243(9) Uani 1 1 d . B 1
C62 C 0.06968(18) 0.4553(10) 0.0666(4) 0.0320(11) Uani 1 1 d . B 1
H62 H 0.0707 0.3083 0.0447 0.038 Uiso 1 1 calc R B 1
C63 C 0.0395(2) 0.6174(10) 0.0485(3) 0.0361(12) Uani 1 1 d . B 1
H63 H 0.0171 0.5951 0.0111 0.043 Uiso 1 1 calc R B 1
C64 C 0.04856(18) 0.8161(10) 0.0960(4) 0.0348(13) Uani 1 1 d . B 1
H64 H 0.0333 0.9471 0.0957 0.042 Uiso 1 1 calc R B 1
C65 C 0.08507(17) 0.7832(8) 0.1449(4) 0.0270(11) Uani 1 1 d . B 1
H65 H 0.0979 0.8870 0.1829 0.032 Uiso 1 1 calc R B 1
C91 C 0.23227(16) 0.3646(8) 0.2505(3) 0.0230(9) Uani 1 1 d . B 1
C92 C 0.24833(16) 0.5507(8) 0.2968(3) 0.0263(10) Uani 1 1 d . B 1
H92 H 0.2336 0.6832 0.3007 0.032 Uiso 1 1 calc R B 1
C93 C 0.28630(17) 0.5387(8) 0.3371(4) 0.0274(10) Uani 1 1 d . B 1
H93 H 0.2966 0.6624 0.3685 0.033 Uiso 1 1 calc R B 1
C94 C 0.30859(18) 0.3444(10) 0.3306(4) 0.0318(11) Uani 1 1 d . B 1
H94 H 0.3338 0.3367 0.3578 0.038 Uiso 1 1 calc R B 1
C95 C 0.29327(17) 0.1591(9) 0.2831(4) 0.0326(12) Uani 1 1 d . B 1
H95 H 0.3084 0.0283 0.2776 0.039 Uiso 1 1 calc R B 1
C96 C 0.25495(18) 0.1720(8) 0.2438(4) 0.0280(10) Uani 1 1 d . B 1
H96 H 0.2446 0.0481 0.2126 0.034 Uiso 1 1 calc R B 1
C601 C 0.06009(15) 0.3714(10) 0.2831(4) 0.0306(11) Uani 1 1 d . B 1
O601 O 0.07305(17) 0.2587(10) 0.3397(4) 0.0593(16) Uani 1 1 d . B 1
C602 C 0.01898(19) 0.7389(10) 0.2773(4) 0.0338(12) Uani 1 1 d . B 1
O602 O 0.00667(17) 0.8585(10) 0.3307(4) 0.0595(15) Uani 1 1 d . B 1
C603 C -0.00564(18) 0.3971(10) 0.1889(4) 0.0328(11) Uani 1 1 d . B 1
O603 O -0.03484(15) 0.3008(9) 0.1855(4) 0.0521(13) Uani 1 1 d . B 1
Mn1A Mn 0.4046(10) 0.046(4) 0.0352(16) 0.025(5) Uiso 0.03 1 d P C 2
Mn2A Mn 0.0423(11) 0.966(4) 0.1809(18) 0.028(5) Uiso 0.03 1 d P D 2

loop_
_atom_site_aniso_label
_atom_site_aniso_U_11
_atom_site_aniso_U_22
_atom_site_aniso_U_33
_atom_site_aniso_U_23
_atom_site_aniso_U_13
_atom_site_aniso_U_12
Mn1 0.0231(3) 0.0225(3) 0.0168(3) 0.0023(2) 0.0023(3) -0.0028(3)
N1 0.029(2) 0.0168(18) 0.0213(19) -0.0042(14) 0.0081(16) -0.0076(14)
N2 0.034(2) 0.0194(19) 0.028(2) -0.0071(16) 0.0062(18) -0.0027(16)
N3 0.031(2) 0.0189(18) 0.024(2) -0.0019(15) 0.0069(17) -0.0024(15)
C4 0.031(2) 0.0140(18) 0.017(2) -0.0046(15) 0.0119(17) -0.0067(16)
C5 0.029(2) 0.019(2) 0.0098(19) -0.0038(15) 0.0069(15) -0.0107(16)
C11 0.028(2) 0.019(2) 0.019(2) -0.0023(16) 0.0096(17) -0.0067(16)
C12 0.033(3) 0.028(2) 0.0141(19) -0.0010(18) 0.0039(18) -0.0070(18)
C13 0.044(3) 0.036(3) 0.025(2) 0.0061(19) 0.001(3) -0.007(3)
C14 0.037(3) 0.028(2) 0.036(3) 0.004(2) 0.005(2) -0.005(2)
C15 0.041(3) 0.016(2) 0.025(2) 0.0052(17) 0.005(2) -0.0065(19)
C41 0.033(2) 0.0162(19) 0.0112(18) -0.0017(15) 0.0091(17) -0.0026(17)
C42 0.034(2) 0.019(2) 0.017(2) -0.0039(16) 0.0092(18) -0.0034(17)
C43 0.038(3) 0.027(3) 0.026(3) -0.003(2) 0.006(2) -0.007(2)
C44 0.031(3) 0.036(3) 0.022(2) 0.004(2) 0.0031(19) 0.001(2)
C45 0.037(3) 0.022(2) 0.031(3) 0.001(2) 0.009(2) 0.002(2)
C46 0.035(3) 0.017(2) 0.023(2) -0.0046(17) 0.0085(18) 0.0000(18)
C101 0.027(3) 0.045(3) 0.035(3) 0.011(3) 0.007(2) -0.001(2)
O101 0.034(3) 0.086(4) 0.050(3) 0.038(3) -0.003(2) 0.009(2)
C102 0.040(3) 0.026(2) 0.024(3) -0.004(2) 0.006(2) -0.003(2)
O102 0.063(3) 0.037(2) 0.045(3) -0.009(2) 0.017(2) -0.001(2)
C103 0.027(2) 0.026(2) 0.028(2) 0.0022(19) -0.0006(19) 0.0013(19)
O103 0.037(2) 0.032(2) 0.053(3) 0.006(2) 0.002(2) -0.0104(17)
Mn2 0.0244(3) 0.0251(3) 0.0179(3) 0.0005(3) 0.0016(3) -0.0036(3)
N6 0.027(2) 0.0191(18) 0.028(2) -0.0079(16) 0.0079(16) -0.0064(15)
N7 0.035(3) 0.0149(18) 0.035(2) -0.0072(16) 0.0088(19) -0.0043(16)
N8 0.042(3) 0.0195(19) 0.029(2) -0.0104(17) 0.0074(19) -0.0057(17)
C9 0.030(2) 0.019(2) 0.017(2) -0.0030(16) 0.0083(17) -0.0062(17)
C10 0.026(2) 0.016(2) 0.035(3) -0.0055(19) 0.0083(19) -0.0097(17)
C61 0.031(2) 0.023(2) 0.019(2) -0.0007(17) 0.0064(18) -0.0096(17)
C62 0.038(3) 0.036(3) 0.022(2) -0.004(2) 0.007(2) -0.011(2)
C63 0.039(3) 0.051(3) 0.018(2) 0.009(2) 0.003(2) -0.007(3)
C64 0.039(3) 0.032(3) 0.033(3) 0.016(2) 0.002(2) -0.003(2)
C65 0.027(3) 0.023(2) 0.031(3) 0.0037(19) 0.005(2) -0.0047(18)
C91 0.036(2) 0.020(2) 0.0133(19) -0.0026(16) 0.0083(17) -0.0063(18)
C92 0.038(3) 0.019(2) 0.022(2) 0.0017(18) 0.007(2) 0.0002(18)
C93 0.037(3) 0.023(2) 0.022(2) 0.0018(18) 0.008(2) -0.0080(19)
C94 0.036(3) 0.034(3) 0.025(2) -0.001(2) 0.009(2) 0.004(2)
C95 0.040(3) 0.028(3) 0.029(3) 0.007(2) 0.017(2) 0.007(2)
C96 0.043(3) 0.020(2) 0.022(2) 0.0007(18) 0.010(2) -0.005(2)
C601 0.021(2) 0.038(3) 0.033(3) 0.008(2) 0.007(2) 0.0024(19)
O601 0.044(3) 0.073(4) 0.061(3) 0.044(3) 0.003(2) 0.013(2)
C602 0.031(3) 0.037(3) 0.033(3) -0.002(2) -0.003(2) -0.001(2)
O602 0.059(3) 0.071(4) 0.048(3) -0.025(3) 0.008(2) 0.020(3)
C603 0.036(3) 0.039(3) 0.023(2) 0.009(2) 0.003(2) -0.005(2)
O603 0.041(3) 0.066(3) 0.049(3) 0.017(2) -0.010(2) -0.025(2)

loop_
_atom_type_symbol
_atom_type_description
_atom_type_scat_dispersion_real
_atom_type_scat_dispersion_imag
_atom_type_scat_source
C C 0.0033 0.0016 'International Tables Vol C Tables 4.2.6.8 and 6.1.1.4'
H H 0.0000 0.0000 'International Tables Vol C Tables 4.2.6.8 and 6.1.1.4'
N N 0.0061 0.0033 'International Tables Vol C Tables 4.2.6.8 and 6.1.1.4'
O O 0.0106 0.0060 'International Tables Vol C Tables 4.2.6.8 and 6.1.1.4'
Mn Mn 0.3368 0.7283 'International Tables Vol C Tables 4.2.6.8 and 6.1.1.4'

loop_
_geom_angle_atom_site_label_1
_geom_angle_atom_site_label_2
_geom_angle_atom_site_label_3
_geom_angle
C101 Mn1 C102 90.2(3)
C101 Mn1 C103 90.9(2)
C102 Mn1 C103 94.7(3)
C101 Mn1 C14 149.1(2)
C102 Mn1 C14 92.8(2)
C103 Mn1 C14 119.5(2)
C101 Mn1 C13 146.2(3)
C102 Mn1 C13 123.1(3)
C103 Mn1 C13 91.9(2)
C14 Mn1 C13 38.0(2)
C101 Mn1 C12 108.1(2)
C102 Mn1 C12 157.0(2)
C103 Mn1 C12 98.8(2)
C14 Mn1 C12 64.3(2)
C13 Mn1 C12 38.3(2)
C101 Mn1 C15 109.7(2)
C102 Mn1 C15 96.4(2)
C103 Mn1 C15 156.6(2)
C14 Mn1 C15 39.4(2)
C13 Mn1 C15 64.8(2)
C12 Mn1 C15 64.79(19)
C101 Mn1 C11 91.3(2)
C102 Mn1 C11 130.5(2)
C103 Mn1 C11 134.8(2)
C14 Mn1 C11 63.8(2)
C13 Mn1 C11 63.6(2)
C12 Mn1 C11 38.50(18)
C15 Mn1 C11 37.71(18)
C5 N1 N2 111.6(4)
C5 N1 C11 130.5(4)
N2 N1 C11 117.9(4)
N3 N2 N1 106.8(4)
N2 N3 C4 109.0(4)
N3 C4 C5 107.5(4)
N3 C4 C41 121.0(4)
C5 C4 C41 131.6(4)
N1 C5 C4 105.2(4)
N1 C5 H5 127.4
C4 C5 H5 127.4
C15 C11 N1 125.7(5)
C15 C11 C12 110.1(5)
N1 C11 C12 124.2(4)
C15 C11 Mn1 71.0(3)
N1 C11 Mn1 126.9(3)
C12 C11 Mn1 70.5(3)
C13 C12 C11 106.7(5)
C13 C12 Mn1 70.7(3)
C11 C12 Mn1 71.0(3)
C13 C12 H12 126.7
C11 C12 H12 126.7
Mn1 C12 H12 123.3
C14 C13 C12 108.7(5)
C14 C13 Mn1 70.1(3)
C12 C13 Mn1 71.0(3)
C14 C13 H13 125.7
C12 C13 H13 125.7
Mn1 C13 H13 124.8
C13 C14 C15 108.7(5)
C13 C14 Mn1 71.9(3)
C15 C14 Mn1 71.4(3)
C13 C14 H14 125.6
C15 C14 H14 125.6
Mn1 C14 H14 122.7
C11 C15 C14 105.8(5)
C11 C15 Mn1 71.3(3)
C14 C15 Mn1 69.1(3)
C11 C15 H15 127.1
C14 C15 H15 127.1
Mn1 C15 H15 124.2
C46 C41 C42 119.7(5)
C46 C41 C4 119.3(4)
C42 C41 C4 120.9(4)
C43 C42 C41 120.4(5)
C43 C42 H42 119.8
C41 C42 H42 119.8
C42 C43 C44 119.8(5)
C42 C43 H43 120.1
C44 C43 H43 120.1
C45 C44 C43 120.2(5)
C45 C44 H44 119.9
C43 C44 H44 119.9
C44 C45 C46 120.0(5)
C44 C45 H45 120.0
C46 C45 H45 120.0
C41 C46 C45 119.9(5)
C41 C46 H46 120.1
C45 C46 H46 120.1
O101 C101 Mn1 179.2(6)
O102 C102 Mn1 178.7(6)
O103 C103 Mn1 178.7(5)
C602 Mn2 C601 92.0(3)
C602 Mn2 C603 89.9(3)
C601 Mn2 C603 91.9(2)
C602 Mn2 C64 92.1(3)
C601 Mn2 C64 150.6(2)
C603 Mn2 C64 117.2(2)
C602 Mn2 C63 122.6(3)
C601 Mn2 C63 145.2(3)
C603 Mn2 C63 92.2(3)
C64 Mn2 C63 38.3(2)
C602 Mn2 C65 95.8(2)
C601 Mn2 C65 111.8(2)
C603 Mn2 C65 155.3(2)
C64 Mn2 C65 38.8(2)
C63 Mn2 C65 64.6(2)
C602 Mn2 C62 156.8(3)
C601 Mn2 C62 106.9(2)
C603 Mn2 C62 102.4(2)
C64 Mn2 C62 64.8(2)
C63 Mn2 C62 38.6(2)
C65 Mn2 C62 65.1(2)
C602 Mn2 C61 130.4(2)
C601 Mn2 C61 91.7(2)
C603 Mn2 C61 139.4(2)
C64 Mn2 C61 63.9(2)
C63 Mn2 C61 63.7(2)
C65 Mn2 C61 38.19(19)
C62 Mn2 C61 38.44(19)
N7 N6 C10 110.7(4)
N7 N6 C61 119.8(4)
C10 N6 C61 129.5(4)
N8 N7 N6 107.2(4)
N7 N8 C9 109.3(4)
N8 C9 C10 108.8(5)
N8 C9 C91 120.7(4)
C10 C9 C91 130.4(4)
C9 C10 N6 104.0(4)
C9 C10 H10 128.0
N6 C10 H10 128.0
C65 C61 N6 127.2(5)
C65 C61 C62 109.5(5)
N6 C61 C62 123.3(5)
C65 C61 Mn2 70.1(3)
N6 C61 Mn2 126.4(3)
C62 C61 Mn2 70.5(3)
C63 C62 C61 106.1(5)
C63 C62 Mn2 69.9(3)
C61 C62 Mn2 71.1(3)
C63 C62 H62 127.0
C61 C62 H62 127.0
Mn2 C62 H62 123.7
C64 C63 C62 109.2(5)
C64 C63 Mn2 70.6(3)
C62 C63 Mn2 71.5(3)
C64 C63 H63 125.4
C62 C63 H63 125.4
Mn2 C63 H63 124.1
C63 C64 C65 108.2(5)
C63 C64 Mn2 71.1(3)
C65 C64 Mn2 71.0(3)
C63 C64 H64 125.9
C65 C64 H64 125.9
Mn2 C64 H64 123.7
C61 C65 C64 106.9(5)
C61 C65 Mn2 71.7(3)
C64 C65 Mn2 70.1(3)
C61 C65 H65 126.5
C64 C65 H65 126.5
Mn2 C65 H65 123.3
C96 C91 C92 118.8(5)
C96 C91 C9 120.4(4)
C92 C91 C9 120.8(4)
C93 C92 C91 120.4(5)
C93 C92 H92 119.8
C91 C92 H92 119.8
C94 C93 C92 120.2(5)
C94 C93 H93 119.9
C92 C93 H93 119.9
C93 C94 C95 119.9(6)
C93 C94 H94 120.0
C95 C94 H94 120.0
C94 C95 C96 119.3(5)
C94 C95 H95 120.3
C96 C95 H95 120.3
C91 C96 C95 121.2(5)
C91 C96 H96 119.4
C95 C96 H96 119.4
O601 C601 Mn2 178.8(5)
O602 C602 Mn2 177.6(6)
O603 C603 Mn2 179.6(6)

loop_
_geom_bond_atom_site_label_1
_geom_bond_atom_site_label_2
_geom_bond_distance
Mn1 C101 1.786(6)
Mn1 C102 1.801(6)
Mn1 C103 1.802(5)
Mn1 C14 2.125(6)
Mn1 C13 2.148(5)
Mn1 C12 2.152(5)
Mn1 C15 2.156(5)
Mn1 C11 2.159(5)
N1 C5 1.341(6)
N1 N2 1.356(6)
N1 C11 1.413(7)
N2 N3 1.325(7)
N3 C4 1.383(6)
C4 C5 1.384(7)
C4 C41 1.476(7)
C5 H5 0.9300
C11 C15 1.395(7)
C11 C12 1.421(7)
C12 C13 1.409(8)
C12 H12 0.9300
C13 C14 1.393(8)
C13 H13 0.9300
C14 C15 1.444(9)
C14 H14 0.9300
C15 H15 0.9300
C41 C46 1.384(6)
C41 C42 1.388(6)
C42 C43 1.386(8)
C42 H42 0.9300
C43 C44 1.395(8)
C43 H43 0.9300
C44 C45 1.368(8)
C44 H44 0.9300
C45 C46 1.408(8)
C45 H45 0.9300
C46 H46 0.9300
C101 O101 1.144(7)
C102 O102 1.138(7)
C103 O103 1.154(7)
Mn2 C602 1.792(6)
Mn2 C601 1.797(5)
Mn2 C603 1.798(6)
Mn2 C64 2.131(5)
Mn2 C63 2.136(5)
Mn2 C65 2.143(5)
Mn2 C62 2.156(6)
Mn2 C61 2.164(5)
N6 N7 1.342(5)
N6 C10 1.371(6)
N6 C61 1.415(7)
N7 N8 1.310(7)
N8 C9 1.358(6)
C9 C10 1.365(7)
C9 C91 1.460(7)
C10 H10 0.9300
C61 C65 1.409(7)
C61 C62 1.422(7)
C62 C63 1.418(9)
C62 H62 0.9300
C63 C64 1.400(8)
C63 H63 0.9300
C64 C65 1.421(8)
C64 H64 0.9300
C65 H65 0.9300
C91 C96 1.376(7)
C91 C92 1.399(7)
C92 C93 1.395(8)
C92 H92 0.9300
C93 C94 1.377(8)
C93 H93 0.9300
C94 C95 1.395(8)
C94 H94 0.9300
C95 C96 1.400(8)
C95 H95 0.9300
C96 H96 0.9300
C601 O601 1.142(7)
C602 O602 1.128(7)
C603 O603 1.130(7)

loop_
_geom_torsion_atom_site_label_1
_geom_torsion_atom_site_label_2
_geom_torsion_atom_site_label_3
_geom_torsion_atom_site_label_4
_geom_torsion
C5 N1 N2 N3 0.9(5)
C11 N1 N2 N3 -179.0(4)
N1 N2 N3 C4 -0.6(5)
N2 N3 C4 C5 0.1(5)
N2 N3 C4 C41 -179.0(4)
N2 N1 C5 C4 -0.8(5)
C11 N1 C5 C4 179.1(4)
N3 C4 C5 N1 0.4(5)
C41 C4 C5 N1 179.4(4)
C5 N1 C11 C15 12.2(8)
N2 N1 C11 C15 -167.8(5)
C5 N1 C11 C12 -165.3(5)
N2 N1 C11 C12 14.6(6)
C5 N1 C11 Mn1 104.4(5)
N2 N1 C11 Mn1 -75.6(5)
C101 Mn1 C11 C15 121.4(4)
C102 Mn1 C11 C15 30.0(5)
C103 Mn1 C11 C15 -146.1(4)
C14 Mn1 C11 C15 -39.5(3)
C13 Mn1 C11 C15 -82.2(3)
C12 Mn1 C11 C15 -120.5(5)
C101 Mn1 C11 N1 0.5(4)
C102 Mn1 C11 N1 -90.8(5)
C103 Mn1 C11 N1 93.0(5)
C14 Mn1 C11 N1 -160.4(5)
C13 Mn1 C11 N1 156.9(4)
C12 Mn1 C11 N1 118.6(5)
C15 Mn1 C11 N1 -120.9(5)
C101 Mn1 C11 C12 -118.1(3)
C102 Mn1 C11 C12 150.5(4)
C103 Mn1 C11 C12 -25.6(4)
C14 Mn1 C11 C12 80.9(3)
C13 Mn1 C11 C12 38.3(3)
C15 Mn1 C11 C12 120.5(5)
C15 C11 C12 C13 -1.9(5)
N1 C11 C12 C13 176.0(4)
Mn1 C11 C12 C13 -62.1(3)
C15 C11 C12 Mn1 60.2(3)
N1 C11 C12 Mn1 -122.0(4)
C101 Mn1 C12 C13 -175.7(4)
C102 Mn1 C12 C13 43.2(8)
C103 Mn1 C12 C13 -81.9(3)
C14 Mn1 C12 C13 36.7(3)
C15 Mn1 C12 C13 80.6(4)
C11 Mn1 C12 C13 116.2(4)
C101 Mn1 C12 C11 68.1(4)
C102 Mn1 C12 C11 -73.0(7)
C103 Mn1 C12 C11 161.9(3)
C14 Mn1 C12 C11 -79.5(3)
C13 Mn1 C12 C11 -116.2(4)
C15 Mn1 C12 C11 -35.6(3)
C11 C12 C13 C14 2.0(6)
Mn1 C12 C13 C14 -60.3(4)
C11 C12 C13 Mn1 62.3(3)
C101 Mn1 C13 C14 126.4(5)
C102 Mn1 C13 C14 -42.4(5)
C103 Mn1 C13 C14 -139.2(4)
C12 Mn1 C13 C14 119.0(5)
C15 Mn1 C13 C14 38.4(4)
C11 Mn1 C13 C14 80.4(4)
C101 Mn1 C13 C12 7.4(6)
C102 Mn1 C13 C12 -161.4(3)
C103 Mn1 C13 C12 101.8(3)
C14 Mn1 C13 C12 -119.0(5)
C15 Mn1 C13 C12 -80.6(4)
C11 Mn1 C13 C12 -38.5(3)
C12 C13 C14 C15 -1.5(6)
Mn1 C13 C14 C15 -62.3(4)
C12 C13 C14 Mn1 60.9(4)
C101 Mn1 C14 C13 -119.4(6)
C102 Mn1 C14 C13 145.6(4)
C103 Mn1 C14 C13 48.6(5)
C12 Mn1 C14 C13 -37.0(4)
C15 Mn1 C14 C13 -117.8(5)
C11 Mn1 C14 C13 -80.0(4)
C101 Mn1 C14 C15 -1.6(6)
C102 Mn1 C14 C15 -96.6(4)
C103 Mn1 C14 C15 166.4(3)
C13 Mn1 C14 C15 117.8(5)
C12 Mn1 C14 C15 80.8(3)
C11 Mn1 C14 C15 37.8(3)
N1 C11 C15 C14 -176.8(4)
C12 C11 C15 C14 1.0(5)
Mn1 C11 C15 C14 60.9(4)
N1 C11 C15 Mn1 122.3(5)
C12 C11 C15 Mn1 -59.9(3)
C13 C14 C15 C11 0.3(6)
Mn1 C14 C15 C11 -62.3(3)
C13 C14 C15 Mn1 62.6(4)
C101 Mn1 C15 C11 -65.0(4)
C102 Mn1 C15 C11 -157.5(4)
C103 Mn1 C15 C11 84.9(6)
C14 Mn1 C15 C11 115.9(4)
C13 Mn1 C15 C11 78.8(3)
C12 Mn1 C15 C11 36.4(3)
C101 Mn1 C15 C14 179.1(3)
C102 Mn1 C15 C14 86.6(4)
C103 Mn1 C15 C14 -31.0(7)
C13 Mn1 C15 C14 -37.0(3)
C12 Mn1 C15 C14 -79.5(3)
C11 Mn1 C15 C14 -115.9(4)
N3 C4 C41 C46 -12.5(6)
C5 C4 C41 C46 168.6(5)
N3 C4 C41 C42 167.0(4)
C5 C4 C41 C42 -11.8(7)
C46 C41 C42 C43 -0.3(7)
C4 C41 C42 C43 -179.9(4)
C41 C42 C43 C44 0.6(8)
C42 C43 C44 C45 -0.1(8)
C43 C44 C45 C46 -0.8(8)
C42 C41 C46 C45 -0.5(7)
C4 C41 C46 C45 179.1(4)
C44 C45 C46 C41 1.1(7)
C102 Mn1 C101 O101 162(100)
C103 Mn1 C101 O101 -103(53)
C14 Mn1 C101 O101 67(53)
C13 Mn1 C101 O101 -8(53)
C12 Mn1 C101 O101 -3(53)
C15 Mn1 C101 O101 66(53)
C11 Mn1 C101 O101 32(53)
C101 Mn1 C102 O102 163(100)
C103 Mn1 C102 O102 73(29)
C14 Mn1 C102 O102 -47(29)
C13 Mn1 C102 O102 -23(29)
C12 Mn1 C102 O102 -53(30)
C15 Mn1 C102 O102 -87(29)
C11 Mn1 C102 O102 -105(29)
C101 Mn1 C103 O103 81(25)
C102 Mn1 C103 O103 171(100)
C14 Mn1 C103 O103 -93(25)
C13 Mn1 C103 O103 -65(25)
C12 Mn1 C103 O103 -27(25)
C15 Mn1 C103 O103 -71(25)
C11 Mn1 C103 O103 -11(25)
C10 N6 N7 N8 0.5(6)
C61 N6 N7 N8 -179.8(4)
N6 N7 N8 C9 -0.2(6)
N7 N8 C9 C10 -0.2(6)
N7 N8 C9 C91 -179.4(4)
N8 C9 C10 N6 0.4(5)
C91 C9 C10 N6 179.6(5)
N7 N6 C10 C9 -0.6(5)
C61 N6 C10 C9 179.8(5)
N7 N6 C61 C65 168.0(5)
C10 N6 C61 C65 -12.4(8)
N7 N6 C61 C62 -12.9(7)
C10 N6 C61 C62 166.7(5)
N7 N6 C61 Mn2 76.3(6)
C10 N6 C61 Mn2 -104.0(5)
C602 Mn2 C61 C65 -30.1(5)
C601 Mn2 C61 C65 -124.2(4)
C603 Mn2 C61 C65 140.9(4)
C64 Mn2 C61 C65 38.7(3)
C63 Mn2 C61 C65 81.6(4)
C62 Mn2 C61 C65 120.3(5)
C602 Mn2 C61 N6 92.0(5)
C601 Mn2 C61 N6 -2.0(4)
C603 Mn2 C61 N6 -97.0(5)
C64 Mn2 C61 N6 160.8(5)
C63 Mn2 C61 N6 -156.3(5)
C65 Mn2 C61 N6 122.2(5)
C62 Mn2 C61 N6 -117.5(5)
C602 Mn2 C61 C62 -150.4(4)
C601 Mn2 C61 C62 115.5(4)
C603 Mn2 C61 C62 20.6(5)
C64 Mn2 C61 C62 -81.6(4)
C63 Mn2 C61 C62 -38.7(3)
C65 Mn2 C61 C62 -120.3(5)
C65 C61 C62 C63 2.2(6)
N6 C61 C62 C63 -177.0(4)
Mn2 C61 C62 C63 61.6(4)
C65 C61 C62 Mn2 -59.4(4)
N6 C61 C62 Mn2 121.4(4)
C602 Mn2 C62 C63 -43.1(8)
C601 Mn2 C62 C63 173.6(4)
C603 Mn2 C62 C63 77.7(4)
C64 Mn2 C62 C63 -36.8(4)
C65 Mn2 C62 C63 -79.8(4)
C61 Mn2 C62 C63 -115.9(5)
C602 Mn2 C62 C61 72.8(7)
C601 Mn2 C62 C61 -70.6(4)
C603 Mn2 C62 C61 -166.5(3)
C64 Mn2 C62 C61 79.1(3)
C63 Mn2 C62 C61 115.9(5)
C65 Mn2 C62 C61 36.1(3)
C61 C62 C63 C64 -1.5(6)
Mn2 C62 C63 C64 60.8(4)
C61 C62 C63 Mn2 -62.3(4)
C602 Mn2 C63 C64 42.3(5)
C601 Mn2 C63 C64 -129.9(5)
C603 Mn2 C63 C64 133.6(4)
C65 Mn2 C63 C64 -37.9(4)
C62 Mn2 C63 C64 -119.1(5)
C61 Mn2 C63 C64 -80.5(4)
C602 Mn2 C63 C62 161.4(4)
C601 Mn2 C63 C62 -10.8(6)
C603 Mn2 C63 C62 -107.3(4)
C64 Mn2 C63 C62 119.1(5)
C65 Mn2 C63 C62 81.2(4)
C61 Mn2 C63 C62 38.6(3)
C62 C63 C64 C65 0.3(6)
Mn2 C63 C64 C65 61.6(4)
C62 C63 C64 Mn2 -61.4(4)
C602 Mn2 C64 C63 -145.5(4)
C601 Mn2 C64 C63 116.7(6)
C603 Mn2 C64 C63 -54.4(5)
C65 Mn2 C64 C63 117.9(5)
C62 Mn2 C64 C63 37.0(4)
C61 Mn2 C64 C63 79.9(4)
C602 Mn2 C64 C65 96.6(4)
C601 Mn2 C64 C65 -1.2(7)
C603 Mn2 C64 C65 -172.3(3)
C63 Mn2 C64 C65 -117.9(5)
C62 Mn2 C64 C65 -80.9(4)
C61 Mn2 C64 C65 -38.0(3)
N6 C61 C65 C64 177.2(5)
C62 C61 C65 C64 -2.0(6)
Mn2 C61 C65 C64 -61.7(4)
N6 C61 C65 Mn2 -121.2(5)
C62 C61 C65 Mn2 59.7(4)
C63 C64 C65 C61 1.1(6)
Mn2 C64 C65 C61 62.7(3)
C63 C64 C65 Mn2 -61.7(4)
C602 Mn2 C65 C61 157.4(4)
C601 Mn2 C65 C61 62.9(4)
C603 Mn2 C65 C61 -99.9(6)
C64 Mn2 C65 C61 -116.5(5)
C63 Mn2 C65 C61 -79.1(4)
C62 Mn2 C65 C61 -36.3(3)
C602 Mn2 C65 C64 -86.2(4)
C601 Mn2 C65 C64 179.4(4)
C603 Mn2 C65 C64 16.5(7)
C63 Mn2 C65 C64 37.3(4)
C62 Mn2 C65 C64 80.2(4)
C61 Mn2 C65 C64 116.5(5)
N8 C9 C91 C96 10.1(7)
C10 C9 C91 C96 -169.0(5)
N8 C9 C91 C92 -170.0(5)
C10 C9 C91 C92 10.9(8)
C96 C91 C92 C93 -1.5(7)
C9 C91 C92 C93 178.7(4)
C91 C92 C93 C94 1.0(7)
C92 C93 C94 C95 0.3(8)
C93 C94 C95 C96 -1.0(8)
C92 C91 C96 C95 0.7(7)
C9 C91 C96 C95 -179.4(4)
C94 C95 C96 C91 0.5(7)
C602 Mn2 C601 O601 -97(30)
C603 Mn2 C601 O601 173(100)
C64 Mn2 C601 O601 1(30)
C63 Mn2 C601 O601 76(30)
C65 Mn2 C601 O601 0(30)
C62 Mn2 C601 O601 69(30)
C61 Mn2 C601 O601 33(30)
C601 Mn2 C602 O602 65(15)
C603 Mn2 C602 O602 157(15)
C64 Mn2 C602 O602 -86(15)
C63 Mn2 C602 O602 -111(15)
C65 Mn2 C602 O602 -47(15)
C62 Mn2 C602 O602 -80(15)
C61 Mn2 C602 O602 -29(15)
C602 Mn2 C603 O603 80(100)
C601 Mn2 C603 O603 172(100)
C64 Mn2 C603 O603 -12(100)
C63 Mn2 C603 O603 -43(100)
C65 Mn2 C603 O603 -24(100)
C62 Mn2 C603 O603 -80(100)
C61 Mn2 C603 O603 -93(100)
